data_4327242
loop_
_publ_author_name
'Zhi-Min Liu'
'Yu Liu'
'Sheng-Run Zheng'
'Zhi-Quan Yu'
'Mei Pan'
'Cheng-Yong Su'

_publ_section_title
;
 Assembly of Trigonal and Tetragonal Prismatic Cages from Octahedral Metal
 Ions and a Flexible Molecular Clip
;
_journal_name_full 'Inorganic Chemistry'
_journal_page_first 5814
_journal_page_last 5816
_journal_paper_doi 10.1021/ic062270+
_journal_volume 46
_journal_year 2007
_chemical_formula_sum 'C106 H88 Cl24 Cu2 F6 N18 O28 S2'
_chemical_formula_weight 3217.94
_chemical_name_systematic
; 
 ? 
;
_space_group_IT_number 2
_symmetry_cell_setting triclinic
_symmetry_space_group_name_Hall '-P 1'
_symmetry_space_group_name_H-M 'P -1'
_atom_sites_solution_hydrogens geom
_atom_sites_solution_primary direct
_atom_sites_solution_secondary difmap
_audit_creation_method SHELXL-97
_cell_angle_alpha 105.353(2)
_cell_angle_beta 91.982(2)
_cell_angle_gamma 107.158(2)
_cell_formula_units_Z 1
_cell_length_a 12.8802(14)
_cell_length_b 13.9370(16)
_cell_length_c 19.775(2)
_cell_measurement_temperature 173(2)
_cell_volume 3246.2(6)
_computing_structure_refinement 'SHELXL-97 (Sheldrick, 1997)'
_computing_structure_solution 'SHELXS-97 (Sheldrick, 1990)'
_diffrn_ambient_temperature 173(2)
_diffrn_measured_fraction_theta_full 0.978
_diffrn_measured_fraction_theta_max 0.978
_diffrn_measurement_device_type 'Bruker Smart CCD'
_diffrn_measurement_method \w
_diffrn_radiation_monochromator graphite
_diffrn_radiation_source 'fine-focus sealed tube'
_diffrn_radiation_type MoK\a
_diffrn_radiation_wavelength 0.71073
_diffrn_reflns_av_R_equivalents 0.0489
_diffrn_reflns_av_sigmaI/netI 0.0931
_diffrn_reflns_limit_h_max 16
_diffrn_reflns_limit_h_min -16
_diffrn_reflns_limit_k_max 17
_diffrn_reflns_limit_k_min -17
_diffrn_reflns_limit_l_max 25
_diffrn_reflns_limit_l_min -25
_diffrn_reflns_number 27781
_diffrn_reflns_theta_full 27.06
_diffrn_reflns_theta_max 27.06
_diffrn_reflns_theta_min 2.09
_exptl_absorpt_coefficient_mu 0.941
_exptl_absorpt_correction_T_max 0.8718
_exptl_absorpt_correction_T_min 0.7655
_exptl_absorpt_correction_type multi-scan
_exptl_absorpt_process_details 'Bruker SADABS 1997'
_exptl_crystal_colour Blue
_exptl_crystal_density_diffrn 1.646
_exptl_crystal_description Block
_exptl_crystal_F_000 1626
_exptl_crystal_size_max 0.30
_exptl_crystal_size_mid 0.25
_exptl_crystal_size_min 0.15
_refine_diff_density_max 0.652
_refine_diff_density_min -0.531
_refine_diff_density_rms 0.091
_refine_ls_extinction_method none
_refine_ls_goodness_of_fit_ref 1.023
_refine_ls_hydrogen_treatment geom
_refine_ls_matrix_type full
_refine_ls_number_parameters 838
_refine_ls_number_reflns 13980
_refine_ls_number_restraints 0
_refine_ls_restrained_S_all 1.023
_refine_ls_R_factor_all 0.1133
_refine_ls_R_factor_gt 0.0524
_refine_ls_shift/su_max 0.000
_refine_ls_shift/su_mean 0.000
_refine_ls_structure_factor_coef Fsqd
_refine_ls_weighting_details 'calc w=1/[\s^2^(Fo^2^)+(0.0527P)^2^+0.2962P] where P=(Fo^2^+2Fc^2^)/3'
_refine_ls_weighting_scheme calc
_refine_ls_wR_factor_gt 0.1075
_refine_ls_wR_factor_ref 0.1294
_reflns_number_gt 8016
_reflns_number_total 13980
_reflns_threshold_expression >2sigma(I)
_cod_data_source_file ic0622702Bsi20061129_111444_3.cif
_cod_data_source_block Compd4
_cod_database_code 4327242

loop_
_symmetry_equiv_pos_as_xyz
'x, y, z'
'-x, -y, -z'

loop_
_atom_site_label
_atom_site_type_symbol
_atom_site_fract_x
_atom_site_fract_y
_atom_site_fract_z
_atom_site_U_iso_or_equiv
_atom_site_adp_type
_atom_site_occupancy
_atom_site_symmetry_multiplicity
_atom_site_calc_flag
_atom_site_refinement_flags
Cu1 Cu 0.41036(4) 0.13112(3) 0.33681(2) 0.02116(12) Uani 1 1 d .
N1 N 0.4102(2) -0.0129(2) 0.33925(15) 0.0207(7) Uani 1 1 d .
N2 N 0.5725(2) -0.1879(2) 0.19763(15) 0.0206(7) Uani 1 1 d .
N3 N 0.6300(2) -0.3309(2) -0.13374(15) 0.0231(7) Uani 1 1 d .
N4 N 0.7534(2) -0.0762(2) -0.30797(15) 0.0190(7) Uani 1 1 d .
N5 N 0.5849(2) -0.2751(2) -0.33159(15) 0.0216(7) Uani 1 1 d .
N6 N 0.5746(2) 0.1848(2) 0.36457(15) 0.0208(7) Uani 1 1 d .
N7 N 0.8124(2) 0.2608(2) 0.22221(15) 0.0205(7) Uani 1 1 d .
N8 N 0.9015(2) 0.1321(2) -0.10426(15) 0.0205(7) Uani 1 1 d .
C1 C 0.3383(3) -0.0704(3) 0.37127(19) 0.0243(9) Uani 1 1 d .
H1A H 0.2862 -0.0419 0.3946 0.029 Uiso 1 1 calc R
C2 C 0.3363(3) -0.1690(3) 0.3720(2) 0.0304(9) Uani 1 1 d .
H2A H 0.2834 -0.2081 0.3950 0.036 Uiso 1 1 calc R
C3 C 0.4116(3) -0.2104(3) 0.3392(2) 0.0276(9) Uani 1 1 d .
H3A H 0.4108 -0.2790 0.3387 0.033 Uiso 1 1 calc R
C4 C 0.4888(3) -0.1518(3) 0.30673(18) 0.0210(8) Uani 1 1 d .
C5 C 0.4837(3) -0.0543(3) 0.30715(18) 0.0218(8) Uani 1 1 d .
H5A H 0.5347 -0.0143 0.2835 0.026 Uiso 1 1 calc R
C6 C 0.5757(3) -0.1910(3) 0.27031(19) 0.0237(8) Uani 1 1 d .
H6A H 0.6487 -0.1471 0.2961 0.028 Uiso 1 1 calc R
H6B H 0.5646 -0.2639 0.2715 0.028 Uiso 1 1 calc R
C7 C 0.4841(3) -0.2525(3) 0.14848(19) 0.0224(8) Uani 1 1 d .
C8 C 0.5001(3) -0.2261(3) 0.07957(19) 0.0232(8) Uani 1 1 d .
H8A H 0.4423 -0.1966 0.0674 0.028 Uiso 1 1 calc R
C9 C 0.6134(3) -0.1427(3) 0.09312(18) 0.0204(8) Uani 1 1 d .
H9A H 0.6055 -0.0758 0.0877 0.024 Uiso 1 1 calc R
C10 C 0.6551(3) -0.1267(3) 0.16949(19) 0.0206(8) Uani 1 1 d .
C11 C 0.6887(3) -0.1802(3) 0.04046(18) 0.0217(8) Uani 1 1 d .
H11A H 0.7638 -0.1281 0.0494 0.026 Uiso 1 1 calc R
C12 C 0.6912(3) -0.2842(3) 0.04614(18) 0.0210(8) Uani 1 1 d .
H12A H 0.7576 -0.2973 0.0559 0.025 Uiso 1 1 calc R
C13 C 0.5951(3) -0.3563(3) 0.03665(18) 0.0252(9) Uani 1 1 d .
H13 H 0.5866 -0.4245 0.0408 0.030 Uiso 1 1 calc R
C14 C 0.4994(3) -0.3223(3) 0.01872(18) 0.0223(8) Uani 1 1 d .
H14A H 0.4286 -0.3804 0.0109 0.027 Uiso 1 1 calc R
C15 C 0.5199(3) -0.2837(3) -0.04720(18) 0.0214(8) Uani 1 1 d .
H15A H 0.4592 -0.2577 -0.0593 0.026 Uiso 1 1 calc R
C16 C 0.6299(3) -0.1957(3) -0.03382(18) 0.0226(8) Uani 1 1 d .
H16A H 0.6177 -0.1290 -0.0362 0.027 Uiso 1 1 calc R
C17 C 0.6937(3) -0.2317(3) -0.0924(2) 0.0269(9) Uani 1 1 d .
C18 C 0.5306(3) -0.3684(3) -0.10983(19) 0.0233(8) Uani 1 1 d .
C19 C 0.6642(3) -0.3922(3) -0.19515(19) 0.0292(9) Uani 1 1 d .
H19A H 0.6422 -0.4664 -0.1950 0.035 Uiso 1 1 calc R
H19B H 0.7450 -0.3666 -0.1924 0.035 Uiso 1 1 calc R
C20 C 0.5288(3) -0.3613(3) -0.38328(19) 0.0219(8) Uani 1 1 d .
H20A H 0.4996 -0.3534 -0.4255 0.026 Uiso 1 1 calc R
C21 C 0.5122(3) -0.4600(3) -0.3773(2) 0.0275(9) Uani 1 1 d .
H21A H 0.4717 -0.5197 -0.4147 0.033 Uiso 1 1 calc R
C22 C 0.5552(3) -0.4721(3) -0.3158(2) 0.0278(9) Uani 1 1 d .
H22A H 0.5435 -0.5401 -0.3105 0.033 Uiso 1 1 calc R
C23 C 0.6146(3) -0.3851(3) -0.26301(19) 0.0223(8) Uani 1 1 d .
C24 C 0.6273(3) -0.2877(3) -0.27335(19) 0.0227(8) Uani 1 1 d .
H24A H 0.6683 -0.2269 -0.2370 0.027 Uiso 1 1 calc R
C25 C 0.6213(3) 0.1616(3) 0.41760(19) 0.0243(9) Uani 1 1 d .
H25A H 0.5756 0.1251 0.4454 0.029 Uiso 1 1 calc R
C26 C 0.7325(3) 0.1891(3) 0.4326(2) 0.0294(9) Uani 1 1 d .
H26A H 0.7630 0.1711 0.4701 0.035 Uiso 1 1 calc R
C27 C 0.7997(3) 0.2425(3) 0.39358(19) 0.0252(9) Uani 1 1 d .
H27A H 0.8769 0.2614 0.4036 0.030 Uiso 1 1 calc R
C28 C 0.6408(3) 0.2375(3) 0.32690(19) 0.0219(8) Uani 1 1 d .
H28A H 0.6086 0.2545 0.2896 0.026 Uiso 1 1 calc R
C29 C 0.7544(3) 0.2688(3) 0.33953(18) 0.0212(8) Uani 1 1 d .
C30 C 0.8222(3) 0.3277(3) 0.29389(18) 0.0238(8) Uani 1 1 d .
H30A H 0.7979 0.3884 0.2928 0.029 Uiso 1 1 calc R
H30B H 0.9000 0.3548 0.3146 0.029 Uiso 1 1 calc R
C31 C 0.8809(3) 0.1999(3) 0.20149(19) 0.0250(9) Uani 1 1 d .
C32 C 0.8412(3) 0.1341(3) 0.12635(18) 0.0216(8) Uani 1 1 d .
H32A H 0.8140 0.0583 0.1245 0.026 Uiso 1 1 calc R
C33 C 0.7454(3) 0.1686(3) 0.10400(18) 0.0207(8) Uani 1 1 d .
H33A H 0.6767 0.1073 0.0903 0.025 Uiso 1 1 calc R
C34 C 0.7340(3) 0.2493(3) 0.16855(19) 0.0237(9) Uani 1 1 d .
C35 C 0.7726(3) 0.2137(3) 0.04079(18) 0.0198(8) Uani 1 1 d .
H35A H 0.7148 0.2423 0.0275 0.024 Uiso 1 1 calc R
C36 C 0.8826(3) 0.2964(3) 0.05997(18) 0.0230(8) Uani 1 1 d .
H36 H 0.8936 0.3665 0.0592 0.028 Uiso 1 1 calc R
C37 C 0.9630(3) 0.2637(3) 0.07797(18) 0.0243(9) Uani 1 1 d .
H37A H 1.0365 0.3087 0.0908 0.029 Uiso 1 1 calc R
C38 C 0.9306(3) 0.1514(3) 0.07673(18) 0.0220(8) Uani 1 1 d .
H38A H 0.9947 0.1313 0.0908 0.026 Uiso 1 1 calc R
C39 C 0.8746(3) 0.0845(3) 0.00154(18) 0.0192(8) Uani 1 1 d .
H39A H 0.8467 0.0089 0.0001 0.023 Uiso 1 1 calc R
C40 C 0.7793(3) 0.1202(3) -0.01946(18) 0.0178(8) Uani 1 1 d .
H40A H 0.7090 0.0611 -0.0286 0.021 Uiso 1 1 calc R
C41 C 0.8044(3) 0.1498(3) -0.08628(18) 0.0189(8) Uani 1 1 d .
C42 C 0.9498(3) 0.0975(3) -0.05526(19) 0.0227(8) Uani 1 1 d .
C43 C 0.9498(3) 0.1468(3) -0.16782(18) 0.0243(9) Uani 1 1 d .
H43A H 1.0304 0.1664 -0.1584 0.029 Uiso 1 1 calc R
H43B H 0.9322 0.2051 -0.1802 0.029 Uiso 1 1 calc R
C44 C 0.7974(3) 0.0103(3) -0.25386(19) 0.0225(8) Uani 1 1 d .
H44A H 0.7506 0.0470 -0.2313 0.027 Uiso 1 1 calc R
C45 C 0.9079(3) 0.0487(3) -0.22926(18) 0.0203(8) Uani 1 1 d .
C46 C 0.9763(3) -0.0046(3) -0.2620(2) 0.0277(9) Uani 1 1 d .
H46A H 1.0524 0.0193 -0.2460 0.033 Uiso 1 1 calc R
C47 C 0.9315(3) -0.0927(3) -0.31801(19) 0.0259(9) Uani 1 1 d .
H47A H 0.9770 -0.1302 -0.3416 0.031 Uiso 1 1 calc R
C48 C 0.8208(3) -0.1269(3) -0.34008(19) 0.0221(8) Uani 1 1 d .
H48A H 0.7911 -0.1878 -0.3790 0.027 Uiso 1 1 calc R
C49 C 0.2595(3) 0.1204(3) 0.5443(2) 0.0310(10) Uani 1 1 d .
C51 C 1.0091(4) 0.2559(4) 0.5906(3) 0.0499(13) Uani 1 1 d .
H51A H 1.0890 0.2951 0.6038 0.060 Uiso 1 1 calc R
C52 C 0.8276(3) 0.4216(3) 0.8791(2) 0.0332(10) Uani 1 1 d .
H52A H 0.7692 0.3527 0.8716 0.040 Uiso 1 1 calc R
C53 C 0.2400(3) 0.4323(3) 0.7735(2) 0.0361(10) Uani 1 1 d .
H53A H 0.2994 0.4893 0.8080 0.043 Uiso 1 1 calc R
C54 C 0.2201(4) 0.4594(4) 0.4500(3) 0.0486(12) Uani 1 1 d .
H54A H 0.2659 0.4175 0.4612 0.058 Uiso 1 1 calc R
Cl1 Cl 0.98901(11) 0.17748(12) 0.50247(7) 0.0639(4) Uani 1 1 d .
Cl2 Cl 0.96913(12) 0.17672(12) 0.64632(8) 0.0731(4) Uani 1 1 d .
Cl3 Cl 0.93830(11) 0.34706(11) 0.60069(8) 0.0643(4) Uani 1 1 d .
Cl4 Cl 0.95086(8) 0.41389(8) 0.91619(6) 0.0387(3) Uani 1 1 d .
Cl5 Cl 0.78705(10) 0.51938(8) 0.93711(7) 0.0499(3) Uani 1 1 d .
Cl6 Cl 0.84495(10) 0.44686(10) 0.79725(6) 0.0504(3) Uani 1 1 d .
Cl7 Cl 0.23007(11) 0.31258(12) 0.78986(8) 0.0726(5) Uani 1 1 d .
Cl8 Cl 0.11712(10) 0.45930(9) 0.78418(7) 0.0533(3) Uani 1 1 d .
Cl9 Cl 0.27373(10) 0.42574(10) 0.68760(6) 0.0499(3) Uani 1 1 d .
Cl10 Cl 0.13153(13) 0.47102(11) 0.51393(9) 0.0794(5) Uani 1 1 d .
Cl11 Cl 0.30789(10) 0.58433(9) 0.45258(7) 0.0555(3) Uani 1 1 d .
Cl12 Cl 0.14696(11) 0.39349(11) 0.36682(8) 0.0673(4) Uani 1 1 d .
N9 N 0.4883(3) 0.0626(2) 0.16657(18) 0.0292(8) Uani 1 1 d .
S1 S 0.35317(8) 0.23032(7) 0.52144(5) 0.0241(2) Uani 1 1 d .
F1 F 0.18296(19) 0.06173(19) 0.49093(13) 0.0481(7) Uani 1 1 d .
F2 F 0.3137(2) 0.05910(18) 0.55953(13) 0.0489(7) Uani 1 1 d .
F3 F 0.2113(2) 0.1522(2) 0.60013(13) 0.0533(7) Uani 1 1 d .
O1 O 0.4088(2) -0.3180(2) 0.16150(14) 0.0335(7) Uani 1 1 d .
O2 O 0.7431(2) -0.0729(2) 0.20111(13) 0.0313(7) Uani 1 1 d .
O3 O 0.4665(2) -0.4546(2) -0.13578(14) 0.0341(7) Uani 1 1 d .
O4 O 0.7833(2) -0.1863(2) -0.10361(15) 0.0446(8) Uani 1 1 d .
O5 O 0.9571(2) 0.2031(2) 0.23963(14) 0.0408(8) Uani 1 1 d .
O6 O 0.6693(2) 0.2976(2) 0.17475(13) 0.0297(6) Uani 1 1 d .
O7 O 1.0373(2) 0.0822(2) -0.05978(14) 0.0322(7) Uani 1 1 d .
O8 O 0.7507(2) 0.18290(19) -0.12029(13) 0.0255(6) Uani 1 1 d .
O9 O 0.4321(2) 0.2823(2) 0.58236(14) 0.0371(7) Uani 1 1 d .
O10 O 0.2848(2) 0.2888(2) 0.50691(15) 0.0372(7) Uani 1 1 d .
O11 O 0.3939(2) 0.1775(2) 0.46057(13) 0.0326(7) Uani 1 1 d .
O12 O 0.4214(2) 0.0871(2) 0.20568(15) 0.0409(8) Uani 1 1 d .
O13 O 0.5772(2) 0.0599(2) 0.19398(14) 0.0325(7) Uani 1 1 d .
O14 O 0.4716(2) 0.0415(2) 0.10157(14) 0.0345(7) Uani 1 1 d .

loop_
_atom_site_aniso_label
_atom_site_aniso_U_11
_atom_site_aniso_U_22
_atom_site_aniso_U_33
_atom_site_aniso_U_23
_atom_site_aniso_U_13
_atom_site_aniso_U_12
Cu1 0.0208(2) 0.0185(2) 0.0225(3) 0.0045(2) -0.00002(19) 0.00535(19)
N1 0.0216(17) 0.0217(17) 0.0178(16) 0.0066(13) 0.0005(13) 0.0047(14)
N2 0.0200(17) 0.0199(16) 0.0209(17) 0.0039(13) 0.0020(13) 0.0068(13)
N3 0.0259(18) 0.0295(18) 0.0177(17) 0.0087(14) 0.0050(14) 0.0123(15)
N4 0.0211(17) 0.0192(16) 0.0166(16) 0.0047(13) 0.0036(13) 0.0065(13)
N5 0.0231(17) 0.0191(16) 0.0214(17) 0.0042(14) 0.0022(14) 0.0062(14)
N6 0.0238(17) 0.0197(17) 0.0182(16) 0.0044(13) 0.0010(13) 0.0070(14)
N7 0.0198(17) 0.0210(17) 0.0199(17) 0.0060(14) 0.0022(13) 0.0054(13)
N8 0.0172(16) 0.0234(17) 0.0174(16) 0.0030(13) 0.0012(13) 0.0038(13)
C1 0.020(2) 0.032(2) 0.025(2) 0.0082(18) 0.0068(17) 0.0131(17)
C2 0.032(2) 0.030(2) 0.033(2) 0.0168(19) 0.0084(19) 0.0074(19)
C3 0.031(2) 0.023(2) 0.034(2) 0.0118(18) 0.0037(19) 0.0131(18)
C4 0.021(2) 0.024(2) 0.0164(19) 0.0047(16) -0.0031(15) 0.0056(16)
C5 0.023(2) 0.025(2) 0.018(2) 0.0072(16) 0.0052(16) 0.0068(17)
C6 0.029(2) 0.025(2) 0.023(2) 0.0100(17) 0.0044(17) 0.0130(17)
C7 0.0159(19) 0.027(2) 0.024(2) 0.0053(17) 0.0038(16) 0.0085(17)
C8 0.0154(19) 0.027(2) 0.026(2) 0.0051(17) -0.0012(16) 0.0075(16)
C9 0.024(2) 0.0175(19) 0.021(2) 0.0060(16) 0.0020(16) 0.0077(16)
C10 0.023(2) 0.0146(19) 0.024(2) 0.0032(16) 0.0057(17) 0.0073(16)
C11 0.0142(19) 0.021(2) 0.023(2) 0.0033(16) -0.0012(16) -0.0024(15)
C12 0.019(2) 0.024(2) 0.020(2) 0.0030(16) -0.0004(16) 0.0104(17)
C13 0.042(3) 0.021(2) 0.018(2) 0.0071(16) 0.0039(18) 0.0142(19)
C14 0.0159(19) 0.022(2) 0.023(2) 0.0037(16) -0.0023(16) -0.0002(16)
C15 0.0170(19) 0.027(2) 0.019(2) 0.0050(17) 0.0002(15) 0.0069(16)
C16 0.025(2) 0.021(2) 0.023(2) 0.0096(17) 0.0012(17) 0.0062(16)
C17 0.027(2) 0.032(2) 0.020(2) 0.0071(18) 0.0001(17) 0.0068(19)
C18 0.024(2) 0.028(2) 0.021(2) 0.0090(18) -0.0020(17) 0.0124(18)
C19 0.034(2) 0.032(2) 0.025(2) 0.0084(18) 0.0055(18) 0.0164(19)
C20 0.021(2) 0.027(2) 0.0158(19) 0.0054(17) 0.0027(16) 0.0043(17)
C21 0.031(2) 0.021(2) 0.025(2) 0.0024(17) 0.0020(18) 0.0047(17)
C22 0.034(2) 0.021(2) 0.033(2) 0.0109(19) 0.0115(19) 0.0111(18)
C23 0.023(2) 0.027(2) 0.021(2) 0.0078(17) 0.0070(16) 0.0127(17)
C24 0.023(2) 0.025(2) 0.017(2) 0.0009(16) -0.0002(16) 0.0072(17)
C25 0.030(2) 0.025(2) 0.018(2) 0.0093(17) 0.0044(17) 0.0055(17)
C26 0.035(2) 0.034(2) 0.022(2) 0.0115(18) -0.0037(18) 0.0124(19)
C27 0.021(2) 0.029(2) 0.024(2) 0.0032(18) -0.0018(17) 0.0089(17)
C28 0.028(2) 0.0184(19) 0.020(2) 0.0038(16) 0.0007(17) 0.0102(17)
C29 0.023(2) 0.0180(19) 0.017(2) -0.0015(16) 0.0029(16) 0.0056(16)
C30 0.023(2) 0.024(2) 0.021(2) 0.0043(17) 0.0009(16) 0.0049(17)
C31 0.028(2) 0.030(2) 0.021(2) 0.0133(18) 0.0036(17) 0.0090(18)
C32 0.030(2) 0.0165(19) 0.019(2) 0.0063(16) 0.0004(16) 0.0061(16)
C33 0.019(2) 0.0195(19) 0.020(2) 0.0049(16) 0.0026(16) 0.0015(16)
C34 0.021(2) 0.027(2) 0.022(2) 0.0113(17) 0.0039(17) 0.0020(17)
C35 0.021(2) 0.024(2) 0.0170(19) 0.0064(16) 0.0031(16) 0.0117(16)
C36 0.031(2) 0.018(2) 0.020(2) 0.0084(16) 0.0080(17) 0.0035(17)
C37 0.021(2) 0.028(2) 0.018(2) 0.0050(17) 0.0013(16) 0.0010(17)
C38 0.021(2) 0.027(2) 0.019(2) 0.0066(17) -0.0015(16) 0.0100(17)
C39 0.021(2) 0.0167(19) 0.020(2) 0.0060(16) 0.0009(15) 0.0067(15)
C40 0.0145(18) 0.0163(18) 0.020(2) 0.0067(15) -0.0005(15) 0.0005(15)
C41 0.0165(19) 0.0135(18) 0.019(2) -0.0007(15) -0.0021(15) -0.0008(15)
C42 0.024(2) 0.0161(19) 0.022(2) -0.0012(16) -0.0011(17) 0.0040(16)
C43 0.020(2) 0.030(2) 0.019(2) 0.0070(17) 0.0055(16) 0.0018(17)
C44 0.026(2) 0.022(2) 0.020(2) 0.0069(17) 0.0051(17) 0.0091(17)
C45 0.024(2) 0.023(2) 0.0126(18) 0.0060(16) 0.0023(16) 0.0049(16)
C46 0.022(2) 0.035(2) 0.030(2) 0.0115(19) 0.0028(18) 0.0121(18)
C47 0.029(2) 0.034(2) 0.021(2) 0.0072(18) 0.0056(17) 0.0188(19)
C48 0.027(2) 0.022(2) 0.018(2) 0.0046(16) -0.0010(16) 0.0085(17)
C49 0.035(2) 0.033(2) 0.022(2) 0.0060(19) 0.0033(19) 0.007(2)
C51 0.035(3) 0.062(3) 0.057(3) 0.037(3) -0.004(2) 0.005(2)
C52 0.028(2) 0.027(2) 0.040(3) 0.0047(19) 0.0080(19) 0.0047(18)
C53 0.025(2) 0.051(3) 0.029(2) 0.011(2) 0.0010(19) 0.008(2)
C54 0.045(3) 0.042(3) 0.064(3) 0.019(3) 0.009(3) 0.017(2)
Cl1 0.0509(8) 0.0863(10) 0.0626(9) 0.0298(8) -0.0006(7) 0.0270(7)
Cl2 0.0679(10) 0.0858(11) 0.0737(10) 0.0531(9) 0.0008(8) 0.0102(8)
Cl3 0.0560(8) 0.0697(9) 0.0753(10) 0.0353(8) 0.0107(7) 0.0187(7)
Cl4 0.0334(6) 0.0365(6) 0.0408(6) 0.0125(5) -0.0019(5) 0.0028(5)
Cl5 0.0497(7) 0.0322(6) 0.0582(8) 0.0003(6) 0.0216(6) 0.0083(5)
Cl6 0.0487(7) 0.0742(9) 0.0420(7) 0.0260(6) 0.0124(6) 0.0303(7)
Cl7 0.0656(9) 0.0990(11) 0.0959(11) 0.0693(10) 0.0280(8) 0.0499(9)
Cl8 0.0450(7) 0.0509(7) 0.0752(9) 0.0242(7) 0.0309(7) 0.0237(6)
Cl9 0.0469(7) 0.0580(8) 0.0428(7) 0.0152(6) 0.0194(6) 0.0117(6)
Cl10 0.0957(12) 0.0632(9) 0.0874(11) 0.0325(8) 0.0476(10) 0.0234(9)
Cl11 0.0487(7) 0.0381(7) 0.0753(9) 0.0103(6) 0.0140(7) 0.0120(6)
Cl12 0.0560(9) 0.0630(9) 0.0677(9) -0.0011(7) -0.0089(7) 0.0159(7)
N9 0.036(2) 0.0202(18) 0.033(2) 0.0112(16) 0.0093(17) 0.0074(15)
S1 0.0288(5) 0.0220(5) 0.0210(5) 0.0059(4) 0.0010(4) 0.0079(4)
F1 0.0373(15) 0.0439(15) 0.0452(16) 0.0070(13) -0.0038(12) -0.0074(12)
F2 0.0670(18) 0.0355(15) 0.0526(17) 0.0250(13) 0.0031(14) 0.0182(14)
F3 0.0578(18) 0.0641(18) 0.0396(16) 0.0190(14) 0.0243(14) 0.0162(15)
O1 0.0229(15) 0.0396(17) 0.0307(16) 0.0083(13) 0.0063(12) 0.0003(13)
O2 0.0229(15) 0.0337(16) 0.0276(16) 0.0040(13) -0.0031(12) -0.0001(13)
O3 0.0346(17) 0.0281(16) 0.0267(16) 0.0013(13) -0.0061(13) -0.0020(13)
O4 0.0317(18) 0.052(2) 0.0338(18) 0.0055(15) 0.0107(14) -0.0049(15)
O5 0.0467(19) 0.056(2) 0.0270(16) 0.0094(15) -0.0032(14) 0.0300(16)
O6 0.0275(15) 0.0391(17) 0.0259(15) 0.0076(13) 0.0029(12) 0.0170(13)
O7 0.0254(16) 0.0445(17) 0.0319(16) 0.0121(14) 0.0046(13) 0.0173(13)
O8 0.0269(15) 0.0304(15) 0.0214(14) 0.0087(12) 0.0002(12) 0.0112(12)
O9 0.0407(18) 0.0283(16) 0.0307(17) -0.0010(13) -0.0125(13) 0.0041(13)
O10 0.0470(18) 0.0319(16) 0.0394(18) 0.0102(14) -0.0008(14) 0.0233(14)
O11 0.0396(17) 0.0367(16) 0.0233(15) 0.0073(13) 0.0113(13) 0.0150(14)
O12 0.0353(18) 0.0422(18) 0.0451(19) 0.0074(15) 0.0200(15) 0.0152(15)
O13 0.0323(17) 0.0361(17) 0.0309(16) 0.0117(13) -0.0003(13) 0.0119(13)
O14 0.0341(17) 0.0436(18) 0.0227(16) 0.0087(13) -0.0010(13) 0.0091(14)

loop_
_atom_type_symbol
_atom_type_description
_atom_type_scat_dispersion_real
_atom_type_scat_dispersion_imag
_atom_type_scat_source
C C 0.0033 0.0016 'International Tables Vol C Tables 4.2.6.8 and 6.1.1.4'
H H 0.0000 0.0000 'International Tables Vol C Tables 4.2.6.8 and 6.1.1.4'
N N 0.0061 0.0033 'International Tables Vol C Tables 4.2.6.8 and 6.1.1.4'
O O 0.0106 0.0060 'International Tables Vol C Tables 4.2.6.8 and 6.1.1.4'
F F 0.0171 0.0103 'International Tables Vol C Tables 4.2.6.8 and 6.1.1.4'
S S 0.1246 0.1234 'International Tables Vol C Tables 4.2.6.8 and 6.1.1.4'
Cl Cl 0.1484 0.1585 'International Tables Vol C Tables 4.2.6.8 and 6.1.1.4'
Cu Cu 0.3201 1.2651 'International Tables Vol C Tables 4.2.6.8 and 6.1.1.4'

loop_
_geom_angle_atom_site_label_1
_geom_angle_atom_site_label_2
_geom_angle_atom_site_label_3
_geom_angle
_geom_angle_site_symmetry_1
_geom_angle_site_symmetry_3
N5 Cu1 N1 177.68(12) 2_655 .
N5 Cu1 N4 90.95(12) 2_655 2_655
N1 Cu1 N4 90.35(11) . 2_655
N5 Cu1 N6 89.41(12) 2_655 .
N1 Cu1 N6 89.27(12) . .
N4 Cu1 N6 179.27(12) 2_655 .
N5 Cu1 O11 91.70(10) 2_655 .
N1 Cu1 O11 90.12(10) . .
N4 Cu1 O11 93.81(10) 2_655 .
N6 Cu1 O11 86.82(10) . .
N5 Cu1 O12 86.17(11) 2_655 .
N1 Cu1 O12 92.05(10) . .
N4 Cu1 O12 84.43(10) 2_655 .
N6 Cu1 O12 94.96(10) . .
O11 Cu1 O12 177.21(9) . .
C1 N1 C5 117.7(3) . .
C1 N1 Cu1 122.4(2) . .
C5 N1 Cu1 119.9(2) . .
C7 N2 C10 113.6(3) . .
C7 N2 C6 120.7(3) . .
C10 N2 C6 125.7(3) . .
C18 N3 C17 113.7(3) . .
C18 N3 C19 122.2(3) . .
C17 N3 C19 124.1(3) . .
C44 N4 C48 117.9(3) . .
C44 N4 Cu1 120.2(2) . 2_655
C48 N4 Cu1 121.8(2) . 2_655
C24 N5 C20 118.0(3) . .
C24 N5 Cu1 120.7(2) . 2_655
C20 N5 Cu1 120.9(2) . 2_655
C28 N6 C25 117.7(3) . .
C28 N6 Cu1 120.6(2) . .
C25 N6 Cu1 121.5(2) . .
C34 N7 C31 113.5(3) . .
C34 N7 C30 123.9(3) . .
C31 N7 C30 122.6(3) . .
C41 N8 C42 113.2(3) . .
C41 N8 C43 124.5(3) . .
C42 N8 C43 122.3(3) . .
N1 C1 C2 122.7(3) . .
N1 C1 H1A 118.6 . .
C2 C1 H1A 118.6 . .
C3 C2 C1 119.2(4) . .
C3 C2 H2A 120.4 . .
C1 C2 H2A 120.4 . .
C2 C3 C4 119.5(3) . .
C2 C3 H3A 120.2 . .
C4 C3 H3A 120.2 . .
C5 C4 C3 117.6(3) . .
C5 C4 C6 119.5(3) . .
C3 C4 C6 122.9(3) . .
N1 C5 C4 123.3(3) . .
N1 C5 H5A 118.4 . .
C4 C5 H5A 118.4 . .
N2 C6 C4 111.5(3) . .
N2 C6 H6A 109.3 . .
C4 C6 H6A 109.3 . .
N2 C6 H6B 109.3 . .
C4 C6 H6B 109.3 . .
H6A C6 H6B 108.0 . .
O1 C7 N2 123.3(3) . .
O1 C7 C8 128.2(3) . .
N2 C7 C8 108.5(3) . .
C7 C8 C9 104.8(3) . .
C7 C8 C14 111.9(3) . .
C9 C8 C14 109.4(3) . .
C7 C8 H8A 110.2 . .
C9 C8 H8A 110.2 . .
C14 C8 H8A 110.2 . .
C10 C9 C8 105.0(3) . .
C10 C9 C11 112.8(3) . .
C8 C9 C11 110.3(3) . .
C10 C9 H9A 109.5 . .
C8 C9 H9A 109.5 . .
C11 C9 H9A 109.5 . .
O2 C10 N2 124.6(3) . .
O2 C10 C9 127.8(3) . .
N2 C10 C9 107.6(3) . .
C12 C11 C9 107.8(3) . .
C12 C11 C16 108.8(3) . .
C9 C11 C16 104.8(3) . .
C12 C11 H11A 111.7 . .
C9 C11 H11A 111.7 . .
C16 C11 H11A 111.7 . .
C13 C12 C11 115.3(3) . .
C13 C12 H12A 122.3 . .
C11 C12 H12A 122.3 . .
C12 C13 C14 114.7(3) . .
C12 C13 H13 122.6 . .
C14 C13 H13 122.6 . .
C13 C14 C15 107.9(3) . .
C13 C14 C8 107.8(3) . .
C15 C14 C8 106.4(3) . .
C13 C14 H14A 111.5 . .
C15 C14 H14A 111.5 . .
C8 C14 H14A 111.5 . .
C18 C15 C16 104.8(3) . .
C18 C15 C14 112.0(3) . .
C16 C15 C14 110.2(3) . .
C18 C15 H15A 109.9 . .
C16 C15 H15A 109.9 . .
C14 C15 H15A 109.9 . .
C17 C16 C15 105.4(3) . .
C17 C16 C11 111.9(3) . .
C15 C16 C11 109.2(3) . .
C17 C16 H16A 110.0 . .
C15 C16 H16A 110.0 . .
C11 C16 H16A 110.0 . .
O4 C17 N3 124.0(4) . .
O4 C17 C16 128.3(4) . .
N3 C17 C16 107.7(3) . .
O3 C18 N3 124.0(3) . .
O3 C18 C15 127.8(3) . .
N3 C18 C15 108.2(3) . .
N3 C19 C23 111.8(3) . .
N3 C19 H19A 109.3 . .
C23 C19 H19A 109.3 . .
N3 C19 H19B 109.3 . .
C23 C19 H19B 109.3 . .
H19A C19 H19B 107.9 . .
N5 C20 C21 122.3(3) . .
N5 C20 H20A 118.9 . .
C21 C20 H20A 118.9 . .
C20 C21 C22 119.2(4) . .
C20 C21 H21A 120.4 . .
C22 C21 H21A 120.4 . .
C23 C22 C21 119.4(3) . .
C23 C22 H22A 120.3 . .
C21 C22 H22A 120.3 . .
C22 C23 C24 117.6(3) . .
C22 C23 C19 122.4(3) . .
C24 C23 C19 120.0(3) . .
N5 C24 C23 123.5(3) . .
N5 C24 H24A 118.3 . .
C23 C24 H24A 118.3 . .
N6 C25 C26 122.1(3) . .
N6 C25 H25A 119.0 . .
C26 C25 H25A 119.0 . .
C27 C26 C25 119.9(4) . .
C27 C26 H26A 120.0 . .
C25 C26 H26A 120.0 . .
C26 C27 C29 119.5(4) . .
C26 C27 H27A 120.3 . .
C29 C27 H27A 120.3 . .
N6 C28 C29 123.4(3) . .
N6 C28 H28A 118.3 . .
C29 C28 H28A 118.3 . .
C27 C29 C28 117.5(3) . .
C27 C29 C30 123.1(3) . .
C28 C29 C30 119.5(3) . .
N7 C30 C29 111.4(3) . .
N7 C30 H30A 109.4 . .
C29 C30 H30A 109.4 . .
N7 C30 H30B 109.4 . .
C29 C30 H30B 109.4 . .
H30A C30 H30B 108.0 . .
O5 C31 N7 123.3(3) . .
O5 C31 C32 128.7(4) . .
N7 C31 C32 108.1(3) . .
C31 C32 C33 104.9(3) . .
C31 C32 C38 112.6(3) . .
C33 C32 C38 110.1(3) . .
C31 C32 H32A 109.7 . .
C33 C32 H32A 109.7 . .
C38 C32 H32A 109.7 . .
C34 C33 C32 105.2(3) . .
C34 C33 C35 112.5(3) . .
C32 C33 C35 109.3(3) . .
C34 C33 H33A 109.9 . .
C32 C33 H33A 109.9 . .
C35 C33 H33A 109.9 . .
O6 C34 N7 124.0(3) . .
O6 C34 C33 127.9(3) . .
N7 C34 C33 108.2(3) . .
C36 C35 C40 109.3(3) . .
C36 C35 C33 108.6(3) . .
C40 C35 C33 104.7(3) . .
C36 C35 H35A 111.3 . .
C40 C35 H35A 111.3 . .
C33 C35 H35A 111.3 . .
C37 C36 C35 114.5(3) . .
C37 C36 H36 122.7 . .
C35 C36 H36 122.7 . .
C36 C37 C38 115.4(3) . .
C36 C37 H37A 122.3 . .
C38 C37 H37A 122.3 . .
C37 C38 C32 107.5(3) . .
C37 C38 C39 107.8(3) . .
C32 C38 C39 106.0(3) . .
C37 C38 H38A 111.8 . .
C32 C38 H38A 111.8 . .
C39 C38 H38A 111.8 . .
C42 C39 C40 104.3(3) . .
C42 C39 C38 113.1(3) . .
C40 C39 C38 110.3(3) . .
C42 C39 H39A 109.7 . .
C40 C39 H39A 109.7 . .
C38 C39 H39A 109.7 . .
C41 C40 C39 105.7(3) . .
C41 C40 C35 112.1(3) . .
C39 C40 C35 109.2(3) . .
C41 C40 H40A 109.9 . .
C39 C40 H40A 109.9 . .
C35 C40 H40A 109.9 . .
O8 C41 N8 124.1(3) . .
O8 C41 C40 127.5(3) . .
N8 C41 C40 108.4(3) . .
O7 C42 N8 123.3(3) . .
O7 C42 C39 128.4(3) . .
N8 C42 C39 108.3(3) . .
N8 C43 C45 111.6(3) . .
N8 C43 H43A 109.3 . .
C45 C43 H43A 109.3 . .
N8 C43 H43B 109.3 . .
C45 C43 H43B 109.3 . .
H43A C43 H43B 108.0 . .
N4 C44 C45 123.0(3) . .
N4 C44 H44A 118.5 . .
C45 C44 H44A 118.5 . .
C44 C45 C46 118.6(3) . .
C44 C45 C43 119.1(3) . .
C46 C45 C43 122.3(3) . .
C47 C46 C45 118.5(3) . .
C47 C46 H46A 120.7 . .
C45 C46 H46A 120.7 . .
C46 C47 C48 120.0(3) . .
C46 C47 H47A 120.0 . .
C48 C47 H47A 120.0 . .
N4 C48 C47 121.9(3) . .
N4 C48 H48A 119.1 . .
C47 C48 H48A 119.1 . .
F1 C49 F3 108.6(3) . .
F1 C49 F2 107.3(3) . .
F3 C49 F2 107.5(3) . .
F1 C49 S1 111.2(3) . .
F3 C49 S1 111.8(3) . .
F2 C49 S1 110.2(3) . .
Cl2 C51 Cl3 111.0(3) . .
Cl2 C51 Cl1 109.9(3) . .
Cl3 C51 Cl1 111.1(2) . .
Cl2 C51 H51A 108.3 . .
Cl3 C51 H51A 108.3 . .
Cl1 C51 H51A 108.3 . .
Cl6 C52 Cl5 110.7(2) . .
Cl6 C52 Cl4 109.9(2) . .
Cl5 C52 Cl4 110.2(2) . .
Cl6 C52 H52A 108.6 . .
Cl5 C52 H52A 108.6 . .
Cl4 C52 H52A 108.6 . .
Cl8 C53 Cl7 110.1(2) . .
Cl8 C53 Cl9 111.0(2) . .
Cl7 C53 Cl9 108.9(2) . .
Cl8 C53 H53A 108.9 . .
Cl7 C53 H53A 108.9 . .
Cl9 C53 H53A 108.9 . .
Cl12 C54 Cl10 110.6(3) . .
Cl12 C54 Cl11 111.5(3) . .
Cl10 C54 Cl11 110.0(3) . .
Cl12 C54 H54A 108.2 . .
Cl10 C54 H54A 108.2 . .
Cl11 C54 H54A 108.2 . .
O14 N9 O12 122.2(3) . .
O14 N9 O13 118.7(3) . .
O12 N9 O13 119.1(3) . .
O9 S1 O10 115.10(17) . .
O9 S1 O11 114.67(17) . .
O10 S1 O11 114.73(17) . .
O9 S1 C49 104.25(18) . .
O10 S1 C49 104.08(18) . .
O11 S1 C49 101.72(17) . .
S1 O11 Cu1 152.30(17) . .
N9 O12 Cu1 135.4(3) . .

loop_
_geom_bond_atom_site_label_1
_geom_bond_atom_site_label_2
_geom_bond_distance
_geom_bond_site_symmetry_2
Cu1 N5 2.019(3) 2_655
Cu1 N1 2.020(3) .
Cu1 N4 2.023(3) 2_655
Cu1 N6 2.025(3) .
Cu1 O11 2.394(3) .
Cu1 O12 2.521(3) .
N1 C1 1.331(4) .
N1 C5 1.342(4) .
N2 C7 1.380(4) .
N2 C10 1.388(4) .
N2 C6 1.448(4) .
N3 C18 1.383(4) .
N3 C17 1.393(5) .
N3 C19 1.452(4) .
N4 C44 1.338(4) .
N4 C48 1.349(4) .
N4 Cu1 2.023(3) 2_655
N5 C24 1.332(4) .
N5 C20 1.340(4) .
N5 Cu1 2.019(3) 2_655
N6 C28 1.337(4) .
N6 C25 1.347(4) .
N7 C34 1.382(4) .
N7 C31 1.397(5) .
N7 C30 1.453(4) .
N8 C41 1.385(4) .
N8 C42 1.393(4) .
N8 C43 1.458(4) .
C1 C2 1.371(5) .
C1 H1A 0.9500 .
C2 C3 1.367(5) .
C2 H2A 0.9500 .
C3 C4 1.383(5) .
C3 H3A 0.9500 .
C4 C5 1.378(5) .
C4 C6 1.509(5) .
C5 H5A 0.9500 .
C6 H6A 0.9900 .
C6 H6B 0.9900 .
C7 O1 1.208(4) .
C7 C8 1.508(5) .
C8 C9 1.536(5) .
C8 C14 1.544(5) .
C8 H8A 1.0000 .
C9 C10 1.521(5) .
C9 C11 1.543(5) .
C9 H9A 1.0000 .
C10 O2 1.200(4) .
C11 C12 1.492(5) .
C11 C16 1.561(5) .
C11 H11A 1.0000 .
C12 C13 1.314(5) .
C12 H12A 0.9500 .
C13 C14 1.508(5) .
C13 H13 0.9500 .
C14 C15 1.539(5) .
C14 H14A 1.0000 .
C15 C18 1.510(5) .
C15 C16 1.537(5) .
C15 H15A 1.0000 .
C16 C17 1.507(5) .
C16 H16A 1.0000 .
C17 O4 1.201(4) .
C18 O3 1.203(4) .
C19 C23 1.505(5) .
C19 H19A 0.9900 .
C19 H19B 0.9900 .
C20 C21 1.367(5) .
C20 H20A 0.9500 .
C21 C22 1.389(5) .
C21 H21A 0.9500 .
C22 C23 1.368(5) .
C22 H22A 0.9500 .
C23 C24 1.390(5) .
C24 H24A 0.9500 .
C25 C26 1.369(5) .
C25 H25A 0.9500 .
C26 C27 1.366(5) .
C26 H26A 0.9500 .
C27 C29 1.381(5) .
C27 H27A 0.9500 .
C28 C29 1.390(5) .
C28 H28A 0.9500 .
C29 C30 1.509(5) .
C30 H30A 0.9900 .
C30 H30B 0.9900 .
C31 O5 1.200(4) .
C31 C32 1.503(5) .
C32 C33 1.540(5) .
C32 C38 1.545(5) .
C32 H32A 1.0000 .
C33 C34 1.506(5) .
C33 C35 1.548(5) .
C33 H33A 1.0000 .
C34 O6 1.208(4) .
C35 C36 1.499(5) .
C35 C40 1.541(5) .
C35 H35A 1.0000 .
C36 C37 1.321(5) .
C36 H36 0.9500 .
C37 C38 1.489(5) .
C37 H37A 0.9500 .
C38 C39 1.548(5) .
C38 H38A 1.0000 .
C39 C42 1.521(5) .
C39 C40 1.537(5) .
C39 H39A 1.0000 .
C40 C41 1.503(5) .
C40 H40A 1.0000 .
C41 O8 1.210(4) .
C42 O7 1.209(4) .
C43 C45 1.509(5) .
C43 H43A 0.9900 .
C43 H43B 0.9900 .
C44 C45 1.384(5) .
C44 H44A 0.9500 .
C45 C46 1.384(5) .
C46 C47 1.374(5) .
C46 H46A 0.9500 .
C47 C48 1.377(5) .
C47 H47A 0.9500 .
C48 H48A 0.9500 .
C49 F1 1.322(4) .
C49 F3 1.324(4) .
C49 F2 1.335(4) .
C49 S1 1.822(4) .
C51 Cl2 1.744(4) .
C51 Cl3 1.746(5) .
C51 Cl1 1.759(5) .
C51 H51A 1.0000 .
C52 Cl6 1.754(4) .
C52 Cl5 1.755(4) .
C52 Cl4 1.769(4) .
C52 H52A 1.0000 .
C53 Cl8 1.738(4) .
C53 Cl7 1.751(4) .
C53 Cl9 1.755(4) .
C53 H53A 1.0000 .
C54 Cl12 1.738(5) .
C54 Cl10 1.739(5) .
C54 Cl11 1.760(5) .
C54 H54A 1.0000 .
N9 O14 1.236(4) .
N9 O12 1.241(4) .
N9 O13 1.265(4) .
S1 O9 1.424(3) .
S1 O10 1.433(3) .
S1 O11 1.438(3) .
